data_4345476
loop_
_publ_author_name
'Maity, Dilip Kumar'
'Otake, Kenichi'
'Ghosh, Saheli'
'Kitagawa, Hiroshi'
'Ghoshal, Debajyoti'

_publ_section_title
;
 Sulfonic Group Functionalized Mixed Ligand Coordination Polymers:
 Synthesis, Characterization, Water Sorption, and Proton Conduction
 Studies.
;
_journal_issue 3
_journal_name_full 'Inorganic chemistry'
_journal_page_first 1581
_journal_page_last 1590
_journal_paper_doi 10.1021/acs.inorgchem.6b02674
_journal_volume 56
_journal_year 2017
_chemical_formula_sum 'C20 H20 Cu N2 O13 S'
_chemical_formula_weight 591.98
_space_group_crystal_system triclinic
_space_group_IT_number 2
_space_group_name_Hall '-P 1'
_space_group_name_H-M_alt 'P -1'
_symmetry_space_group_name_Hall '-P 1'
_symmetry_space_group_name_H-M 'P -1'
_atom_sites_solution_hydrogens mixed
_audit_creation_method SHELXL-2016/4
_cell_angle_alpha 106.404(5)
_cell_angle_beta 99.515(5)
_cell_angle_gamma 100.001(5)
_cell_formula_units_Z 2
_cell_length_a 9.272(5)
_cell_length_b 10.787(5)
_cell_length_c 13.409(5)
_cell_measurement_reflns_used 250
_cell_measurement_temperature 298(2)
_cell_measurement_theta_max 27.6
_cell_measurement_theta_min 1.6
_cell_volume 1233.9(10)
_computing_cell_refinement 'SMART APEX II'
_computing_data_collection 'SMART APEX II (BRUKER,2010)'
_computing_data_reduction 'SAINT (BRUKER,2000)'
_computing_molecular_graphics 'Ortep-3v2 for windows (Farrugia,1997)'
_computing_publication_material 'PLATON (Spek, 2008)'
_computing_structure_refinement 'SHELXL-2016/4 (Sheldrick, 2016)'
_computing_structure_solution 'SHELXS-2016/4 (Sheldrick, 2016)'
_diffrn_ambient_temperature 298(2)
_diffrn_measured_fraction_theta_full 0.991
_diffrn_measured_fraction_theta_max 0.975
_diffrn_measurement_device_type 'CCD area detector'
_diffrn_measurement_method 'phi and omega scans'
_diffrn_radiation_type MoK\a
_diffrn_radiation_wavelength 0.71073
_diffrn_reflns_av_R_equivalents 0.0196
_diffrn_reflns_av_unetI/netI 0.0228
_diffrn_reflns_Laue_measured_fraction_full 0.991
_diffrn_reflns_Laue_measured_fraction_max 0.975
_diffrn_reflns_limit_h_max 11
_diffrn_reflns_limit_h_min -12
_diffrn_reflns_limit_k_max 14
_diffrn_reflns_limit_k_min -14
_diffrn_reflns_limit_l_max 17
_diffrn_reflns_limit_l_min -17
_diffrn_reflns_number 19796
_diffrn_reflns_point_group_measured_fraction_full 0.991
_diffrn_reflns_point_group_measured_fraction_max 0.975
_diffrn_reflns_theta_full 25.242
_diffrn_reflns_theta_max 27.586
_diffrn_reflns_theta_min 1.625
_diffrn_source 'fine-focus sealed tube'
_exptl_absorpt_coefficient_mu 1.040
_exptl_absorpt_correction_T_max 0.9852
_exptl_absorpt_correction_T_min 0.8756
_exptl_absorpt_correction_type multi-scan
_exptl_absorpt_process_details
;
'XPREP' - A PROGRAM DATA PREPARATION & RECIPROCAL 
SPACE EXPLORATION,
Bruker Analytical X-ray Systems, 1997
;
_exptl_crystal_colour Blue
_exptl_crystal_density_diffrn 1.593
_exptl_crystal_description Block
_exptl_crystal_F_000 606
_exptl_crystal_size_max 0.20
_exptl_crystal_size_mid 0.10
_exptl_crystal_size_min 0.10
_refine_diff_density_max 2.009
_refine_diff_density_min -0.636
_refine_diff_density_rms 0.083
_refine_ls_extinction_method none
_refine_ls_goodness_of_fit_ref 1.044
_refine_ls_hydrogen_treatment mixed
_refine_ls_matrix_type full
_refine_ls_number_parameters 344
_refine_ls_number_reflns 5564
_refine_ls_number_restraints 0
_refine_ls_restrained_S_all 1.044
_refine_ls_R_factor_all 0.0535
_refine_ls_R_factor_gt 0.0455
_refine_ls_shift/su_max 0.001
_refine_ls_shift/su_mean 0.000
_refine_ls_structure_factor_coef Fsqd
_refine_ls_weighting_details 'w=1/[\s^2^(Fo^2^)+(0.0725P)^2^+1.4305P] where P=(Fo^2^+2Fc^2^)/3'
_refine_ls_weighting_scheme calc
_refine_ls_wR_factor_gt 0.1261
_refine_ls_wR_factor_ref 0.1318
_reflns_Friedel_coverage 0.000
_reflns_number_gt 4773
_reflns_number_total 5564
_reflns_threshold_expression 'I > 2\s(I)'
_cod_data_source_file ic6b02674_si_002.cif
_cod_data_source_block DG3_rev
_cod_database_code 4345476
_shelx_shelxl_version_number 2016/4
_shelx_space_group_comment
;
The symmetry employed for this shelxl refinement is uniquely defined
by the following loop, which should always be used as a source of
symmetry information in preference to the above space-group names.
They are only intended as comments.
;

loop_
_space_group_symop_operation_xyz
'x, y, z'
'-x, -y, -z'

loop_
_atom_site_label
_atom_site_type_symbol
_atom_site_fract_x
_atom_site_fract_y
_atom_site_fract_z
_atom_site_U_iso_or_equiv
_atom_site_adp_type
_atom_site_occupancy
_atom_site_site_symmetry_order
_atom_site_calc_flag
_atom_site_refinement_flags_posn
_atom_site_refinement_flags_adp
CU1 Cu 0.41828(4) 0.11567(3) 0.66185(3) 0.02828(12) Uani 1 1 d . .
S1 S 1.28718(7) 0.39619(6) 0.73832(6) 0.02815(16) Uani 1 1 d . .
O2 O 0.7207(3) 0.1213(2) 0.64363(19) 0.0420(5) Uani 1 1 d . .
O3 O 1.2648(2) 0.2542(2) 0.7120(2) 0.0444(6) Uani 1 1 d . .
O4 O 1.3401(3) 0.4494(3) 0.6605(2) 0.0538(7) Uani 1 1 d . .
C5 C 1.0920(3) 0.5590(2) 0.7662(2) 0.0248(5) Uani 1 1 d . .
H5 H 1.177133 0.628504 0.788335 0.030 Uiso 1 1 calc R U
O1 O 0.5823(2) 0.26727(19) 0.69207(18) 0.0364(5) Uani 1 1 d . .
O6 O 1.0517(3) 0.81708(19) 0.8301(2) 0.0430(5) Uani 1 1 d . .
C1 C 0.7046(3) 0.2363(3) 0.6769(2) 0.0284(5) Uani 1 1 d . .
O5 O 1.3781(3) 0.4669(3) 0.8447(2) 0.0564(7) Uani 1 1 d . .
C11 C 0.0832(3) -0.3109(3) 0.5509(2) 0.0267(5) Uani 1 1 d . .
C14 C -0.0205(3) -0.4428(3) 0.5086(2) 0.0292(6) Uani 1 1 d . .
H14 H -0.122879 -0.446200 0.492585 0.035 Uiso 1 1 calc R U
O7 O 0.8077(3) 0.7490(2) 0.7572(2) 0.0516(6) Uani 1 1 d . .
C9 C 0.1254(3) -0.0741(3) 0.5944(3) 0.0344(6) Uani 1 1 d . .
H9 H 0.086536 0.000548 0.598304 0.041 Uiso 1 1 calc R U
N1 N 0.2736(3) -0.0577(2) 0.62420(19) 0.0289(5) Uani 1 1 d . .
C2 C 0.8385(3) 0.3504(2) 0.7059(2) 0.0243(5) Uani 1 1 d . .
C10 C 0.0272(3) -0.1975(3) 0.5578(2) 0.0335(6) Uani 1 1 d . .
H10 H -0.075653 -0.204974 0.537910 0.040 Uiso 1 1 calc R U
C7 C 0.9809(3) 0.3247(2) 0.7095(2) 0.0253(5) Uani 1 1 d . .
H7 H 0.991795 0.237603 0.691814 0.030 Uiso 1 1 calc R U
C8 C 0.9311(3) 0.7276(2) 0.7826(2) 0.0271(5) Uani 1 1 d . .
C4 C 0.9495(3) 0.5855(2) 0.7597(2) 0.0242(5) Uani 1 1 d . .
C6 C 1.1060(3) 0.4287(3) 0.7394(2) 0.0242(5) Uani 1 1 d . .
C12 C 0.2379(3) -0.2923(3) 0.5835(2) 0.0320(6) Uani 1 1 d . .
H12 H 0.280312 -0.364802 0.581259 0.038 Uiso 1 1 calc R U
C3 C 0.8234(3) 0.4812(3) 0.7297(2) 0.0255(5) Uani 1 1 d . .
H3 H 0.728210 0.498736 0.725472 0.031 Uiso 1 1 calc R U
C13 C 0.3274(3) -0.1659(3) 0.6191(2) 0.0331(6) Uani 1 1 d . .
H13 H 0.430636 -0.155094 0.640842 0.040 Uiso 1 1 calc R U
O1W O 0.4919(3) 0.1033(3) 0.8051(2) 0.0463(6) Uani 1 1 d . .
O2W O 0.3625(4) 0.1082(2) 0.51168(19) 0.0598(8) Uani 1 1 d . .
H2WA H 0.377468 0.187005 0.507470 0.090 Uiso 1 1 d R U
H2WB H 0.269233 0.069785 0.485914 0.090 Uiso 1 1 d R U
N2 N 1.0216(4) 1.0582(3) 0.8900(2) 0.0451(7) Uani 1 1 d . .
C17 C 1.0271(6) 1.3226(3) 0.9635(3) 0.0535(10) Uani 1 1 d . .
C15 C 0.8928(5) 1.0954(4) 0.8814(3) 0.0504(8) Uani 1 1 d . .
H15 H 0.802464 1.032242 0.850496 0.060 Uiso 1 1 calc R U
C18 C 1.1569(5) 1.2784(4) 0.9720(3) 0.0606(11) Uani 1 1 d . .
H18 H 1.248918 1.339193 1.003033 0.073 Uiso 1 1 calc R U
C19 C 1.1524(5) 1.1468(4) 0.9355(3) 0.0556(9) Uani 1 1 d . .
H19 H 1.241315 1.117920 0.942253 0.067 Uiso 1 1 calc R U
C16 C 0.8932(5) 1.2288(4) 0.9187(3) 0.0565(10) Uani 1 1 d . .
H16 H 0.802752 1.255375 0.913559 0.068 Uiso 1 1 calc R U
C20 C 1.0509(6) 1.4694(4) 1.0015(3) 0.0655(12) Uani 1 1 d . .
H20 H 1.149164 1.519413 1.029806 0.079 Uiso 1 1 calc R U
O3W O 0.4054(4) 0.3274(2) 0.45152(18) 0.0696(8) Uani 1 1 d G .
O5W O 0.3703(4) -0.0857(2) 0.8845(2) 0.0721(8) Uani 1 1 d G .
O6W O 0.5404(3) 0.72716(18) 0.8316(2) 0.0858(11) Uani 1 1 d G .
H6WA H 0.545510 0.681428 0.769759 0.129 Uiso 1 1 d G U
H6WB H 0.621552 0.786493 0.860717 0.129 Uiso 1 1 d G U
O4W O 0.5713(3) 0.3480(3) 0.9474(2) 0.0662(8) Uani 1 1 d . .
H2 H 1.018(6) 0.973(5) 0.865(4) 0.083(16) Uiso 1 1 d . .
H1WA H 0.460(5) 0.049(5) 0.828(3) 0.055(13) Uiso 1 1 d . .
H1WB H 0.517(6) 0.164(5) 0.840(4) 0.067(17) Uiso 1 1 d . .

loop_
_atom_site_aniso_label
_atom_site_aniso_U_11
_atom_site_aniso_U_22
_atom_site_aniso_U_33
_atom_site_aniso_U_23
_atom_site_aniso_U_13
_atom_site_aniso_U_12
CU1 0.02482(19) 0.01641(17) 0.0375(2) 0.00444(13) 0.00454(14) -0.00142(12)
S1 0.0239(3) 0.0227(3) 0.0367(4) 0.0071(3) 0.0052(3) 0.0080(2)
O2 0.0422(12) 0.0173(10) 0.0552(14) -0.0013(9) 0.0080(10) 0.0026(8)
O3 0.0334(11) 0.0245(11) 0.0779(17) 0.0122(11) 0.0191(11) 0.0138(9)
O4 0.0406(13) 0.0687(17) 0.0806(18) 0.0485(15) 0.0323(13) 0.0276(12)
C5 0.0241(12) 0.0187(12) 0.0287(12) 0.0051(10) 0.0051(10) 0.0024(9)
O1 0.0249(10) 0.0213(9) 0.0571(13) 0.0073(9) 0.0092(9) -0.0008(8)
O6 0.0383(12) 0.0159(9) 0.0670(15) 0.0047(10) 0.0058(11) 0.0067(8)
C1 0.0286(13) 0.0198(12) 0.0318(13) 0.0045(10) 0.0042(11) 0.0018(10)
O5 0.0423(13) 0.0576(16) 0.0510(14) -0.0067(12) -0.0090(11) 0.0237(12)
C11 0.0296(13) 0.0200(12) 0.0263(12) 0.0067(10) 0.0043(10) -0.0013(10)
C14 0.0274(13) 0.0230(12) 0.0309(13) 0.0067(10) 0.0023(11) -0.0027(10)
O7 0.0351(12) 0.0316(12) 0.091(2) 0.0207(12) 0.0131(12) 0.0154(10)
C9 0.0297(14) 0.0216(13) 0.0486(17) 0.0088(12) 0.0046(12) 0.0052(11)
N1 0.0269(11) 0.0192(10) 0.0346(12) 0.0057(9) 0.0026(9) -0.0013(9)
C2 0.0249(12) 0.0176(11) 0.0269(12) 0.0035(10) 0.0051(10) 0.0025(9)
C10 0.0236(13) 0.0255(14) 0.0458(16) 0.0089(12) 0.0012(11) 0.0019(10)
C7 0.0283(13) 0.0171(11) 0.0291(13) 0.0040(10) 0.0069(10) 0.0070(10)
C8 0.0302(14) 0.0147(11) 0.0384(14) 0.0074(10) 0.0135(11) 0.0069(10)
C4 0.0270(13) 0.0160(11) 0.0301(13) 0.0062(10) 0.0085(10) 0.0058(9)
C6 0.0245(12) 0.0209(12) 0.0278(12) 0.0070(10) 0.0073(10) 0.0072(10)
C12 0.0284(14) 0.0208(13) 0.0427(16) 0.0090(12) 0.0014(12) 0.0031(10)
C3 0.0222(12) 0.0224(12) 0.0319(13) 0.0070(10) 0.0072(10) 0.0073(10)
C13 0.0249(13) 0.0239(13) 0.0460(16) 0.0092(12) 0.0037(12) 0.0014(10)
O1W 0.0527(15) 0.0335(14) 0.0421(13) 0.0093(12) 0.0002(11) -0.0025(12)
O2W 0.100(2) 0.0258(12) 0.0371(12) 0.0053(10) 0.0048(13) -0.0104(12)
N2 0.0619(19) 0.0175(12) 0.0552(17) 0.0062(12) 0.0161(14) 0.0134(12)
C17 0.106(3) 0.0257(16) 0.0334(16) 0.0103(13) 0.0229(19) 0.0206(19)
C15 0.054(2) 0.0372(18) 0.055(2) 0.0111(16) 0.0063(17) 0.0111(16)
C18 0.078(3) 0.0289(17) 0.068(3) 0.0078(17) 0.024(2) -0.0022(18)
C19 0.052(2) 0.0374(19) 0.076(3) 0.0114(18) 0.0205(19) 0.0112(16)
C16 0.078(3) 0.053(2) 0.052(2) 0.0202(18) 0.0150(19) 0.042(2)
C20 0.106(4) 0.047(2) 0.050(2) 0.0176(19) 0.021(2) 0.028(2)
O3W 0.083(2) 0.0592(18) 0.087(2) 0.0358(16) 0.0349(17) 0.0310(16)
O5W 0.083(2) 0.0566(18) 0.085(2) 0.0319(16) 0.0244(18) 0.0165(16)
O6W 0.0508(17) 0.0603(19) 0.138(3) 0.015(2) 0.0310(19) 0.0108(15)
O4W 0.074(2) 0.0604(18) 0.0468(14) -0.0067(13) -0.0082(13) 0.0328(15)

loop_
_atom_type_symbol
_atom_type_description
_atom_type_scat_dispersion_real
_atom_type_scat_dispersion_imag
_atom_type_scat_source
C C 0.0033 0.0016 'International Tables Vol C Tables 4.2.6.8 and 6.1.1.4'
H H 0.0000 0.0000 'International Tables Vol C Tables 4.2.6.8 and 6.1.1.4'
N N 0.0061 0.0033 'International Tables Vol C Tables 4.2.6.8 and 6.1.1.4'
O O 0.0106 0.0060 'International Tables Vol C Tables 4.2.6.8 and 6.1.1.4'
Cu Cu 0.3201 1.2651 'International Tables Vol C Tables 4.2.6.8 and 6.1.1.4'
S S 0.1246 0.1234 'International Tables Vol C Tables 4.2.6.8 and 6.1.1.4'

loop_
_geom_angle_atom_site_label_1
_geom_angle_atom_site_label_2
_geom_angle_atom_site_label_3
_geom_angle
_geom_angle_site_symmetry_1
_geom_angle_site_symmetry_3
O1 CU1 O2W 91.31(10) . .
O1 CU1 O1W 89.41(11) . .
O2W CU1 O1W 171.38(13) . .
O1 CU1 N1 170.64(9) . .
O2W CU1 N1 88.37(10) . .
O1W CU1 N1 89.52(11) . .
O1 CU1 O3 89.90(9) . 1_455
O2W CU1 O3 92.23(12) . 1_455
O1W CU1 O3 96.35(11) . 1_455
N1 CU1 O3 99.46(10) . 1_455
O4 S1 O3 114.61(16) . .
O4 S1 O5 111.51(19) . .
O3 S1 O5 112.72(16) . .
O4 S1 C6 105.68(13) . .
O3 S1 C6 105.54(13) . .
O5 S1 C6 105.94(14) . .
S1 O3 CU1 131.53(13) . 1_655
C6 C5 C4 119.6(2) . .
C1 O1 CU1 113.38(17) . .
O2 C1 O1 125.1(3) . .
O2 C1 C2 119.2(3) . .
O1 C1 C2 115.7(2) . .
C12 C11 C10 117.2(2) . .
C12 C11 C14 123.0(3) . .
C10 C11 C14 119.8(3) . .
C14 C14 C11 125.1(3) 2_546 .
N1 C9 C10 122.7(3) . .
C9 N1 C13 117.9(2) . .
C9 N1 CU1 123.33(19) . .
C13 N1 CU1 118.53(19) . .
C7 C2 C3 119.5(2) . .
C7 C2 C1 119.1(2) . .
C3 C2 C1 121.5(2) . .
C9 C10 C11 119.6(3) . .
C6 C7 C2 119.9(2) . .
O7 C8 O6 125.0(2) . .
O7 C8 C4 120.1(2) . .
O6 C8 C4 114.9(2) . .
C3 C4 C5 119.7(2) . .
C3 C4 C8 119.8(2) . .
C5 C4 C8 120.4(2) . .
C7 C6 C5 120.8(2) . .
C7 C6 S1 120.1(2) . .
C5 C6 S1 119.1(2) . .
C13 C12 C11 119.4(3) . .
C4 C3 C2 120.4(2) . .
N1 C13 C12 123.3(3) . .
C15 N2 C19 121.3(3) . .
C18 C17 C16 117.7(3) . .
C18 C17 C20 114.2(4) . .
C16 C17 C20 128.0(4) . .
N2 C15 C16 119.6(4) . .
C19 C18 C17 120.5(4) . .
N2 C19 C18 120.6(4) . .
C17 C16 C15 120.2(4) . .
C20 C20 C17 124.9(7) 2_787 .

loop_
_geom_bond_atom_site_label_1
_geom_bond_atom_site_label_2
_geom_bond_distance
_geom_bond_site_symmetry_2
CU1 O1 1.926(2) .
CU1 O2W 1.969(3) .
CU1 O1W 1.980(3) .
CU1 N1 1.980(2) .
CU1 O3 2.280(2) 1_455
S1 O4 1.438(3) .
S1 O3 1.440(2) .
S1 O5 1.446(3) .
S1 C6 1.776(3) .
O2 C1 1.239(3) .
O3 CU1 2.280(2) 1_655
C5 C6 1.384(4) .
C5 C4 1.393(4) .
O1 C1 1.268(4) .
O6 C8 1.276(3) .
C1 C2 1.499(4) .
C11 C12 1.390(4) .
C11 C10 1.395(4) .
C11 C14 1.470(4) .
C14 C14 1.323(6) 2_546
O7 C8 1.219(4) .
C9 N1 1.332(4) .
C9 C10 1.379(4) .
N1 C13 1.336(4) .
C2 C7 1.391(4) .
C2 C3 1.393(4) .
C7 C6 1.380(4) .
C8 C4 1.522(3) .
C4 C3 1.388(4) .
C12 C13 1.372(4) .
N2 C15 1.322(5) .
N2 C19 1.334(5) .
C17 C18 1.369(6) .
C17 C16 1.379(6) .
C17 C20 1.484(5) .
C15 C16 1.383(5) .
C18 C19 1.356(5) .
C20 C20 1.243(9) 2_787
